data_7106661
loop_
_publ_author_name
'Thomas Bennett'
'Petra Simoncic'
'Stephen Moggach'
'Fabia Gozzo'
'Piero Macchi'
'David Keen'
'Jin-Chong Tan'
'Tony Cheetham'

_publ_section_title
;
 Reversible pressure-induced amorphization of a zeolitic imidazolate
 framework (ZIF-4)
;
_journal_name_full Chem.Commun.
_journal_page_first 7983
_journal_paper_doi 10.1039/c1cc11985k
_journal_volume 47
_journal_year 2011
_chemical_formula_moiety 'C30 H38 N18 O2 Zn4'
_chemical_formula_sum 'C30 H38 N18 O2 Zn4'
_chemical_formula_weight 944.27
_space_group_IT_number 14
_symmetry_cell_setting monoclinic
_symmetry_space_group_name_Hall '-P 2ybc'
_symmetry_space_group_name_H-M 'P 1 21/c 1'
_atom_sites_solution_hydrogens geom
_atom_sites_solution_primary direct
_audit_creation_date 11-03-21
_audit_creation_method CRYSTALS_ver_14.06
_cell_angle_alpha 90
_cell_angle_beta 102.36(5)
_cell_angle_gamma 90
_cell_formula_units_Z 4
_cell_length_a 17.563(8)
_cell_length_b 13.825(8)
_cell_length_c 13.882(8)
_cell_measurement_reflns_used 612
_cell_measurement_temperature 293
_cell_measurement_theta_max 15
_cell_measurement_theta_min 3
_cell_volume 3293(3)
_computing_cell_refinement 'Apex2 (Bruker AXS, 2006)'
_computing_data_collection 'Apex2 (Bruker AXS, 2006)'
_computing_data_reduction 'Apex2 (Bruker AXS, 2006)'
_computing_molecular_graphics 'CAMERON (Watkin et al., 1996)'
_computing_publication_material 'CRYSTALS (Betteridge et al., 2003)'
_computing_structure_refinement 'CRYSTALS (Betteridge et al., 2003)'
_computing_structure_solution 'USER DEFINED STRUCTURE SOLUTION'
_diffrn_ambient_temperature 293
_diffrn_measured_fraction_theta_full 0.613
_diffrn_measured_fraction_theta_max 0.509
_diffrn_measurement_device Area
_diffrn_measurement_device_type 'Bruker Kappa Apex2'
_diffrn_measurement_method \w
_diffrn_radiation_monochromator graphite
_diffrn_radiation_type 'Mo K\a'
_diffrn_radiation_wavelength 0.68890
_diffrn_reflns_av_R_equivalents 0.000
_diffrn_reflns_limit_h_max 12
_diffrn_reflns_limit_h_min -12
_diffrn_reflns_limit_k_max 9
_diffrn_reflns_limit_k_min 0
_diffrn_reflns_limit_l_max 10
_diffrn_reflns_limit_l_min 0
_diffrn_reflns_number 740
_diffrn_reflns_theta_full 11.218
_diffrn_reflns_theta_max 14.958
_diffrn_reflns_theta_min 1.834
_diffrn_standards_number 0
_exptl_absorpt_coefficient_mu 2.943
_exptl_absorpt_correction_T_max 0.75
_exptl_absorpt_correction_T_min 0.41
_exptl_absorpt_correction_type multi-scan
_exptl_absorpt_process_details 'SADABS (Siemens, 1996)'
_exptl_crystal_colour colourless
_exptl_crystal_density_diffrn 1.905
_exptl_crystal_density_method 'not measured'
_exptl_crystal_description block
_exptl_crystal_F_000 1920
_exptl_crystal_size_max 0.200
_exptl_crystal_size_mid 0.200
_exptl_crystal_size_min 0.100
_refine_diff_density_max 0.74
_refine_diff_density_min -0.60
_refine_ls_extinction_method None
_refine_ls_goodness_of_fit_ref 1.0606
_refine_ls_hydrogen_treatment none
_refine_ls_matrix_type full
_refine_ls_number_parameters 238
_refine_ls_number_reflns 651
_refine_ls_number_restraints 230
_refine_ls_R_factor_all 0.1922
_refine_ls_R_factor_gt 0.1513
_refine_ls_shift/su_max 0.0245593
_refine_ls_shift/su_mean 0.0017714
_refine_ls_structure_factor_coef Fsqd
_refine_ls_weighting_details
;
Method, part 1, Chebychev polynomial, (Watkin, 1994, Prince, 1982)
[weight] = 1.0/[A~0~*T~0~(x)+A~1~*T~1~(x) ... +A~n-1~]*T~n-1~(x)]
where A~i~ are the Chebychev coefficients listed below and x= Fcalc/Fmax
Method = Robust Weighting (Prince, 1982)
W = [weight] * [1-(deltaF/6*sigmaF)^2^]^2^
A~i~ are:
16.8 17.6 6.43
;
_refine_ls_weighting_scheme calc
_refine_ls_wR_factor_all 0.3254
_refine_ls_wR_factor_gt 0.2994
_refine_ls_wR_factor_ref 0.3254
_reflns_limit_h_max 12
_reflns_limit_h_min -12
_reflns_limit_k_max 9
_reflns_limit_k_min 0
_reflns_limit_l_max 10
_reflns_limit_l_min 0
_reflns_number_gt 437
_reflns_number_total 0
_reflns_threshold_expression I>2.0\s(I)
_oxford_diffrn_Wilson_B_factor 6.04
_oxford_diffrn_Wilson_scale 153.08
_oxford_refine_ls_r_factor_ref 0.1922
_oxford_refine_ls_scale 0.1032(3)
_oxford_reflns_number_all 651
_oxford_reflns_threshold_expression_ref I>-10.0\s(I)
_oxford_structure_analysis_title 'phase3 in P2(1)/c'
_cod_data_source_file c1cc11985k.txt
_cod_data_source_block phaseIII_439
_cod_original_sg_symbol_H-M 'P 1 21/c 1 '
_cod_database_code 7106661

loop_
_symmetry_equiv_pos_as_xyz
x,y,z
-x,-y,-z
-x,y+1/2,-z+1/2
x,-y+1/2,z+1/2

loop_
_atom_site_label
_atom_site_type_symbol
_atom_site_fract_x
_atom_site_fract_y
_atom_site_fract_z
_atom_site_U_iso_or_equiv
_atom_site_occupancy
_atom_site_adp_type
_atom_site_refinement_flags_posn
_atom_site_refinement_flags_adp
_atom_site_refinement_flags_occupancy
_atom_site_disorder_assembly
_atom_site_disorder_group
_oxford_atom_site_special_shape
_atom_site_attached_hydrogens
Zn1 Zn 0.2043(9) 1.0289(9) 0.3984(10) 0.1107 1.0000 Uani . . . . . . .
Zn2 Zn 0.0601(8) 0.7218(9) 0.5873(10) 0.1105 1.0000 Uani . . . . . . .
Zn3 Zn 0.2915(8) 0.9545(9) 0.8588(10) 0.1087 1.0000 Uani . . . . . . .
Zn4 Zn 0.4189(9) 1.1919(10) 0.2088(11) 0.1258 1.0000 Uani . . . . . . .
C1 C 0.328(3) 1.121(3) 0.327(3) 0.070(13) 1.0000 Uiso D U . . . . .
C2 C 0.389(4) 1.015(2) 0.426(2) 0.070(13) 1.0000 Uiso D U . . . . .
C3 C 0.441(2) 1.062(3) 0.383(3) 0.070(13) 1.0000 Uiso D U . . . . .
C4 C 0.116(4) 0.866(6) 0.4776(16) 0.14(2) 1.0000 Uiso D U . . . . .
C5 C 0.231(3) 0.825(7) 0.4675(15) 0.14(2) 1.0000 Uiso D U . . . . .
C6 C 0.193(5) 0.745(4) 0.4885(15) 0.14(2) 1.0000 Uiso D U . . . . .
C7 C 0.075(4) 1.166(5) 0.4267(18) 0.107(16) 1.0000 Uiso D U . . . . .
C8 C 0.126(5) 1.296(3) 0.4923(19) 0.107(16) 1.0000 Uiso D U . . . . .
C9 C 0.184(3) 1.234(6) 0.483(2) 0.107(16) 1.0000 Uiso D U . . . . .
C10 C 0.133(3) 0.916(3) 0.212(7) 0.110(16) 1.0000 Uiso D U . . . . .
C11 C 0.063(2) 1.021(7) 0.122(5) 0.110(16) 1.0000 Uiso D U . . . . .
C12 C 0.102(4) 1.065(3) 0.205(6) 0.110(16) 1.0000 Uiso D U . . . . .
C13 C 0.179(4) 0.845(4) 0.730(4) 0.140(19) 1.0000 Uiso D U . . . . .
C14 C 0.114(5) 0.905(4) 0.829(3) 0.140(19) 1.0000 Uiso D U . . . . .
C15 C 0.068(3) 0.841(5) 0.769(5) 0.140(19) 1.0000 Uiso D U . . . . .
C16 C 0.359(3) 1.085(3) 0.032(5) 0.104(15) 1.0000 Uiso D U . . . . .
C17 C 0.268(4) 1.100(3) 0.111(3) 0.104(15) 1.0000 Uiso D U . . . . .
C18 C 0.243(3) 1.039(3) 0.034(4) 0.104(15) 1.0000 Uiso D U . . . . .
C19 C 0.544(4) 1.121(4) 0.153(2) 0.131(19) 1.0000 Uiso D U . . . . .
C20 C 0.598(4) 1.224(6) 0.075(2) 0.131(19) 1.0000 Uiso D U . . . . .
C21 C 0.531(5) 1.262(4) 0.090(3) 0.131(19) 1.0000 Uiso D U . . . . .
C22 C 0.357(2) 1.389(5) 0.287(3) 0.112(16) 1.0000 Uiso D U . . . . .
C23 C 0.3234(19) 1.468(5) 0.152(6) 0.112(16) 1.0000 Uiso D U . . . . .
C24 C 0.357(2) 1.384(6) 0.133(4) 0.112(16) 1.0000 Uiso D U . . . . .
C101 C 0.314(7) 0.658(8) 0.714(9) 0.26(3) 1.0000 Uiso D U . . . . .
C102 C 0.441(7) 0.626(6) 0.648(10) 0.26(3) 1.0000 Uiso D U . . . . .
C103 C 0.363(5) 0.784(6) 0.622(10) 0.26(3) 1.0000 Uiso D U . . . . .
C104 C 0.169(4) 1.363(7) 0.197(9) 0.20(3) 1.0000 Uiso D U . . . . .
C201 C 0.066(6) 1.465(8) 0.105(6) 0.20(3) 1.0000 Uiso D U . . . . .
C202 C 0.037(6) 1.354(8) 0.246(8) 0.20(3) 1.0000 Uiso D U . . . . .
N1 N 0.317(3) 1.052(3) 0.390(3) 0.070(13) 1.0000 Uiso D U . . . . .
N2 N 0.404(3) 1.129(3) 0.320(2) 0.070(13) 1.0000 Uiso D U . . . . .
N3 N 0.183(5) 0.902(4) 0.4605(10) 0.14(2) 1.0000 Uiso D U . . . . .
N4 N 0.120(4) 0.770(6) 0.4951(11) 0.14(2) 1.0000 Uiso D U . . . . .
N5 N 0.152(5) 1.151(4) 0.442(3) 0.107(16) 1.0000 Uiso D U . . . . .
N6 N 0.057(3) 1.254(6) 0.457(3) 0.107(16) 1.0000 Uiso D U . . . . .
N7 N 0.146(2) 0.999(6) 0.264(4) 0.110(16) 1.0000 Uiso D U . . . . .
N8 N 0.082(4) 0.927(6) 0.125(5) 0.110(16) 1.0000 Uiso D U . . . . .
N9 N 0.108(5) 0.803(3) 0.706(3) 0.140(19) 1.0000 Uiso D U . . . . .
N10 N 0.185(4) 0.908(4) 0.805(5) 0.140(19) 1.0000 Uiso D U . . . . .
N11 N 0.300(4) 1.029(3) -0.016(3) 0.104(15) 1.0000 Uiso D U . . . . .
N12 N 0.341(4) 1.129(2) 0.111(4) 0.104(15) 1.0000 Uiso D U . . . . .
N13 N 0.608(3) 1.134(5) 0.115(3) 0.131(19) 1.0000 Uiso D U . . . . .
N14 N 0.495(3) 1.198(7) 0.139(3) 0.131(19) 1.0000 Uiso D U . . . . .
N15 N 0.3227(17) 1.472(4) 0.249(6) 0.112(16) 1.0000 Uiso D U . . . . .
N16 N 0.3785(14) 1.333(3) 0.218(6) 0.112(16) 1.0000 Uiso D U . . . . .
N17 N 0.370(5) 0.682(5) 0.650(6) 0.26(3) 1.0000 Uiso D U . . . . .
N18 N 0.091(4) 1.401(4) 0.194(5) 0.20(3) 1.0000 Uiso D U . . . . .
O1 O 0.158(6) 1.287(6) 0.227(7) 0.20(3) 1.0000 Uiso D U . . . . .
O2 O 0.419(6) 0.826(5) 0.615(8) 0.26(3) 1.0000 Uiso D U . . . . .
H11 H 0.2876 1.1592 0.2899 0.0843 1.0000 Uiso R . . . . . .
H21 H 0.4014 0.9645 0.4732 0.0843 1.0000 Uiso R . . . . . .
H31 H 0.4958 1.0496 0.3961 0.0842 1.0000 Uiso R . . . . . .
H41 H 0.0709 0.9036 0.4775 0.1640 1.0000 Uiso R . . . . . .
H51 H 0.2835 0.8270 0.4588 0.1640 1.0000 Uiso R . . . . . .
H61 H 0.2146 0.6819 0.4973 0.1640 1.0000 Uiso R . . . . . .
H71 H 0.0361 1.1201 0.3982 0.1269 1.0000 Uiso R . . . . . .
H81 H 0.1352 1.3593 0.5196 0.1269 1.0000 Uiso R . . . . . .
H91 H 0.2389 1.2453 0.5021 0.1269 1.0000 Uiso R . . . . . .
H101 H 0.1565 0.8561 0.2356 0.1311 1.0000 Uiso R . . . . . .
H111 H 0.0283 1.0521 0.0688 0.1312 1.0000 Uiso R . . . . . .
H121 H 0.0979 1.1317 0.2204 0.1312 1.0000 Uiso R . . . . . .
H131 H 0.2197 0.8321 0.6970 0.1674 1.0000 Uiso R . . . . . .
H141 H 0.0993 0.9414 0.8802 0.1673 1.0000 Uiso R . . . . . .
H151 H 0.0154 0.8260 0.7713 0.1674 1.0000 Uiso R . . . . . .
H161 H 0.4072 1.0925 0.0133 0.1245 1.0000 Uiso R . . . . . .
H171 H 0.2379 1.1181 0.1578 0.1245 1.0000 Uiso R . . . . . .
H181 H 0.1937 1.0078 0.0181 0.1245 1.0000 Uiso R . . . . . .
H191 H 0.5346 1.0645 0.1871 0.1614 1.0000 Uiso R . . . . . .
H201 H 0.6337 1.2545 0.0418 0.1614 1.0000 Uiso R . . . . . .
H211 H 0.5109 1.3242 0.0678 0.1614 1.0000 Uiso R . . . . . .
H221 H 0.3633 1.3731 0.3546 0.1346 1.0000 Uiso R . . . . . .
H231 H 0.3044 1.5156 0.1037 0.1347 1.0000 Uiso R . . . . . .
H241 H 0.3655 1.3625 0.0713 0.1347 1.0000 Uiso R . . . . . .
H1011 H 0.2724 0.7047 0.7027 0.3139 1.0000 Uiso R . . . . . .
H1012 H 0.3401 0.6597 0.7824 0.3139 1.0000 Uiso R . . . . . .
H1013 H 0.2930 0.5947 0.6977 0.3139 1.0000 Uiso R . . . . . .
H1021 H 0.4684 0.6550 0.6028 0.3140 1.0000 Uiso R . . . . . .
H1022 H 0.4740 0.6261 0.7133 0.3140 1.0000 Uiso R . . . . . .
H1023 H 0.4269 0.5611 0.6286 0.3140 1.0000 Uiso R . . . . . .
H2011 H 0.0152 1.4892 0.1039 0.2459 1.0000 Uiso R . . . . . .
H2012 H 0.1022 1.5175 0.1076 0.2459 1.0000 Uiso R . . . . . .
H2013 H 0.0656 1.4272 0.0465 0.2459 1.0000 Uiso R . . . . . .
H2021 H -0.0109 1.3899 0.2348 0.2460 1.0000 Uiso R . . . . . .
H2022 H 0.0598 1.3523 0.3149 0.2460 1.0000 Uiso R . . . . . .
H2023 H 0.0268 1.2894 0.2213 0.2460 1.0000 Uiso R . . . . . .
H1041 H 0.2159 1.3913 0.1795 0.2461 1.0000 Uiso R . . . . . .
H1031 H 0.3121 0.8170 0.6097 0.3139 1.0000 Uiso R . . . . . .

loop_
_atom_site_aniso_label
_atom_site_aniso_U_11
_atom_site_aniso_U_22
_atom_site_aniso_U_33
_atom_site_aniso_U_23
_atom_site_aniso_U_13
_atom_site_aniso_U_12
Zn1 0.157(15) 0.064(13) 0.132(16) 0.006(8) 0.075(14) 0.023(10)
Zn2 0.141(15) 0.083(15) 0.121(17) 0.020(8) 0.058(15) 0.010(9)
Zn3 0.146(15) 0.081(14) 0.106(16) -0.033(8) 0.043(14) -0.021(9)
Zn4 0.186(18) 0.082(15) 0.142(18) 0.019(8) 0.108(17) -0.009(10)

loop_
_atom_type_symbol
_atom_type_scat_dispersion_real
_atom_type_scat_dispersion_imag
_atom_type_scat_Cromer_Mann_a1
_atom_type_scat_Cromer_Mann_b1
_atom_type_scat_Cromer_Mann_a2
_atom_type_scat_Cromer_Mann_b2
_atom_type_scat_Cromer_Mann_a3
_atom_type_scat_Cromer_Mann_b3
_atom_type_scat_Cromer_Mann_a4
_atom_type_scat_Cromer_Mann_b4
_atom_type_scat_Cromer_Mann_c
_atom_type_scat_source
C 0.0029 0.0015 2.3100 20.8439 1.0200 10.2075 1.5886 0.5687 0.8650 51.6512 0.2156 'International Tables Vol C 4.2.6.8 and 6.1.1.4'
H 0.0000 0.0000 0.4930 10.5109 0.3229 26.1257 0.1402 3.1424 0.0408 57.7998 0.0030 'International Tables Vol C 4.2.6.8 and 6.1.1.4'
N 0.0057 0.0031 12.2126 0.0057 3.1322 9.8933 2.0125 28.9975 1.1663 0.5826 -11.5290 'International Tables Vol C 4.2.6.8 and 6.1.1.4'
O 0.0101 0.0057 3.0485 13.2771 2.2868 5.7011 1.5463 0.3239 0.8670 32.9089 0.2508 'International Tables Vol C 4.2.6.8 and 6.1.1.4'
Zn 0.3006 1.3591 14.0743 3.2655 7.0318 0.2333 5.1652 10.3163 2.4100 58.7097 1.3041 'International Tables Vol C 4.2.6.8 and 6.1.1.4'

loop_
_geom_angle_atom_site_label_1
_geom_angle_site_symmetry_1
_geom_angle_atom_site_label_2
_geom_angle_site_symmetry_2
_geom_angle_atom_site_label_3
_geom_angle_site_symmetry_3
_geom_angle
_geom_angle_publ_flag
N1 . Zn1 . N3 . 115(3) yes
N1 . Zn1 . N5 . 113(3) yes
N3 . Zn1 . N5 . 117(3) yes
N1 . Zn1 . N7 . 107.1(12) yes
N3 . Zn1 . N7 . 97(2) yes
N5 . Zn1 . N7 . 106(3) yes
N8 4_565 Zn2 . N6 2_576 111(3) yes
N8 4_565 Zn2 . N4 . 113(3) yes
N6 2_576 Zn2 . N4 . 113(2) yes
N8 4_565 Zn2 . N9 . 108(3) yes
N6 2_576 Zn2 . N9 . 112(3) yes
N4 . Zn2 . N9 . 99(3) yes
N13 2_676 Zn3 . N15 4_575 94(2) yes
N13 2_676 Zn3 . N11 1_556 104.2(15) yes
N15 4_575 Zn3 . N11 1_556 115(3) yes
N13 2_676 Zn3 . N10 . 125(2) yes
N15 4_575 Zn3 . N10 . 106(2) yes
N11 1_556 Zn3 . N10 . 113(3) yes
N2 . Zn4 . N12 . 100(2) yes
N2 . Zn4 . N14 . 136(3) yes
N12 . Zn4 . N14 . 98(3) yes
N2 . Zn4 . N16 . 106(3) yes
N12 . Zn4 . N16 . 105.2(19) yes
N14 . Zn4 . N16 . 107(3) yes
N1 . C1 . N2 . 112.8(6) yes
N1 . C1 . H11 . 123.5 no
N2 . C1 . H11 . 123.7 no
C3 . C2 . N1 . 109.2(6) yes
C3 . C2 . H21 . 125.3 no
N1 . C2 . H21 . 125.5 no
C2 . C3 . N2 . 109.1(6) yes
C2 . C3 . H31 . 125.6 no
N2 . C3 . H31 . 125.4 no
N3 . C4 . N4 . 112.7(6) yes
N3 . C4 . H41 . 124.1 no
N4 . C4 . H41 . 123.2 no
C6 . C5 . N3 . 109.0(6) yes
C6 . C5 . H51 . 125.9 no
N3 . C5 . H51 . 125.1 no
C5 . C6 . N4 . 109.0(6) yes
C5 . C6 . H61 . 125.1 no
N4 . C6 . H61 . 126.0 no
N5 . C7 . N6 . 112.7(6) yes
N5 . C7 . H71 . 125.2 no
N6 . C7 . H71 . 122.1 no
C9 . C8 . N6 . 109.1(6) yes
C9 . C8 . H81 . 123.9 no
N6 . C8 . H81 . 127.0 no
C8 . C9 . N5 . 109.0(6) yes
C8 . C9 . H91 . 127.1 no
N5 . C9 . H91 . 123.9 no
N7 . C10 . N8 . 112.9(7) yes
N7 . C10 . H101 . 123.3 no
N8 . C10 . H101 . 123.8 no
C12 . C11 . N8 . 109.0(6) yes
C12 . C11 . H111 . 125.8 no
N8 . C11 . H111 . 125.2 no
C11 . C12 . N7 . 109.3(6) yes
C11 . C12 . H121 . 125.1 no
N7 . C12 . H121 . 125.6 no
N9 . C13 . N10 . 112.8(6) yes
N9 . C13 . H131 . 123.7 no
N10 . C13 . H131 . 123.5 no
C15 . C14 . N10 . 109.1(6) yes
C15 . C14 . H141 . 125.3 no
N10 . C14 . H141 . 125.6 no
C14 . C15 . N9 . 109.0(6) yes
C14 . C15 . H151 . 125.6 no
N9 . C15 . H151 . 125.4 no
N11 . C16 . N12 . 112.7(6) yes
N11 . C16 . H161 . 123.8 no
N12 . C16 . H161 . 123.5 no
C18 . C17 . N12 . 109.1(6) yes
C18 . C17 . H171 . 125.3 no
N12 . C17 . H171 . 125.6 no
C17 . C18 . N11 . 109.1(6) yes
C17 . C18 . H181 . 125.6 no
N11 . C18 . H181 . 125.3 no
N13 . C19 . N14 . 113.2(6) yes
N13 . C19 . H191 . 123.4 no
N14 . C19 . H191 . 123.4 no
C21 . C20 . N13 . 109.2(6) yes
C21 . C20 . H201 . 125.4 no
N13 . C20 . H201 . 125.4 no
C20 . C21 . N14 . 109.1(6) yes
C20 . C21 . H211 . 125.4 no
N14 . C21 . H211 . 125.5 no
N15 . C22 . N16 . 112.6(6) yes
N15 . C22 . H221 . 122.1 no
N16 . C22 . H221 . 125.3 no
C24 . C23 . N15 . 109.0(6) yes
C24 . C23 . H231 . 123.9 no
N15 . C23 . H231 . 127.1 no
C23 . C24 . N16 . 109.0(6) yes
C23 . C24 . H241 . 127.1 no
N16 . C24 . H241 . 123.9 no
N17 . C101 . H1011 . 109.1 no
N17 . C101 . H1012 . 110.0 no
H1011 . C101 . H1012 . 109.5 no
N17 . C101 . H1013 . 109.3 no
H1011 . C101 . H1013 . 109.5 no
H1012 . C101 . H1013 . 109.5 no
N17 . C102 . H1021 . 109.9 no
N17 . C102 . H1022 . 109.2 no
H1021 . C102 . H1022 . 109.5 no
N17 . C102 . H1023 . 109.4 no
H1021 . C102 . H1023 . 109.5 no
H1022 . C102 . H1023 . 109.5 no
N17 . C103 . O2 . 118.0(8) yes
N17 . C103 . H1031 . 121.3 no
O2 . C103 . H1031 . 120.6 no
N18 . C104 . O1 . 96(6) yes
N18 . C104 . H1041 . 132.3 no
O1 . C104 . H1041 . 132.0 no
N18 . C201 . H2011 . 109.3 no
N18 . C201 . H2012 . 109.9 no
H2011 . C201 . H2012 . 109.5 no
N18 . C201 . H2013 . 109.3 no
H2011 . C201 . H2013 . 109.5 no
H2012 . C201 . H2013 . 109.5 no
N18 . C202 . H2021 . 109.7 no
N18 . C202 . H2022 . 109.1 no
H2021 . C202 . H2022 . 109.5 no
N18 . C202 . H2023 . 109.6 no
H2021 . C202 . H2023 . 109.5 no
H2022 . C202 . H2023 . 109.5 no
C2 . N1 . C1 . 104.3(5) yes
C2 . N1 . Zn1 . 140(4) yes
C1 . N1 . Zn1 . 115(4) yes
C3 . N2 . C1 . 104.6(5) yes
C3 . N2 . Zn4 . 137(4) yes
C1 . N2 . Zn4 . 115(4) yes
C5 . N3 . C4 . 104.6(6) yes
C5 . N3 . Zn1 . 123(7) yes
C4 . N3 . Zn1 . 130(7) yes
C6 . N4 . C4 . 104.7(6) yes
C6 . N4 . Zn2 . 128(6) yes
C4 . N4 . Zn2 . 117(6) yes
C9 . N5 . C7 . 104.6(6) yes
C9 . N5 . Zn1 . 130(6) yes
C7 . N5 . Zn1 . 125(6) yes
C8 . N6 . C7 . 104.6(6) yes
C8 . N6 . Zn2 2_576 144(6) yes
C7 . N6 . Zn2 2_576 110(6) yes
C12 . N7 . C10 . 104.3(6) yes
C12 . N7 . Zn1 . 123(7) yes
C10 . N7 . Zn1 . 133(7) yes
Zn2 4_564 N8 . C11 . 153(6) yes
Zn2 4_564 N8 . C10 . 100(7) yes
C11 . N8 . C10 . 104.5(8) yes
C15 . N9 . C13 . 104.6(6) yes
C15 . N9 . Zn2 . 124(6) yes
C13 . N9 . Zn2 . 130(6) yes
C14 . N10 . C13 . 104.4(6) yes
C14 . N10 . Zn3 . 140(6) yes
C13 . N10 . Zn3 . 115(6) yes
C18 . N11 . C16 . 104.6(6) yes
C18 . N11 . Zn3 1_554 125(5) yes
C16 . N11 . Zn3 1_554 130(5) yes
C17 . N12 . C16 . 104.6(6) yes
C17 . N12 . Zn4 . 132(5) yes
C16 . N12 . Zn4 . 122(5) yes
C20 . N13 . Zn3 2_676 128(6) yes
C20 . N13 . C19 . 104.2(5) yes
Zn3 2_676 N13 . C19 . 126(6) yes
C21 . N14 . C19 . 104.3(6) yes
C21 . N14 . Zn4 . 140(6) yes
C19 . N14 . Zn4 . 114(7) yes
C23 . N15 . C22 . 104.7(5) yes
C23 . N15 . Zn3 4_574 147(6) yes
C22 . N15 . Zn3 4_574 108(6) yes
C24 . N16 . C22 . 104.7(6) yes
C24 . N16 . Zn4 . 118(6) yes
C22 . N16 . Zn4 . 137(6) yes
C101 . N17 . C102 . 124.1(8) yes
C101 . N17 . C103 . 109.9(8) yes
C102 . N17 . C103 . 122.1(8) yes
C201 . N18 . C202 . 123.7(8) yes
C201 . N18 . C104 . 110.1(8) yes
C202 . N18 . C104 . 122.0(8) yes

loop_
_geom_bond_atom_site_label_1
_geom_bond_site_symmetry_1
_geom_bond_atom_site_label_2
_geom_bond_site_symmetry_2
_geom_bond_distance
_geom_bond_publ_flag
Zn1 . N1 . 2.03(4) yes
Zn1 . N3 . 2.02(5) yes
Zn1 . N5 . 2.07(5) yes
Zn1 . N7 . 1.97(5) yes
Zn2 . N8 4_565 2.13(7) yes
Zn2 . N6 2_576 2.04(6) yes
Zn2 . N4 . 1.94(5) yes
Zn2 . N9 . 2.02(6) yes
Zn3 . N13 2_676 2.12(5) yes
Zn3 . N15 4_575 2.00(6) yes
Zn3 . N11 1_556 1.99(5) yes
Zn3 . N10 . 1.98(6) yes
Zn4 . N2 . 1.84(4) yes
Zn4 . N12 . 1.92(5) yes
Zn4 . N14 . 1.82(5) yes
Zn4 . N16 . 2.09(5) yes
C1 . N1 . 1.346(8) yes
C1 . N2 . 1.346(8) yes
C1 . H11 . 0.950 no
C2 . C3 . 1.356(8) yes
C2 . N1 . 1.355(8) yes
C2 . H21 . 0.950 no
C3 . N2 . 1.350(8) yes
C3 . H31 . 0.950 no
C4 . N3 . 1.341(8) yes
C4 . N4 . 1.344(8) yes
C4 . H41 . 0.950 no
C5 . C6 . 1.355(8) yes
C5 . N3 . 1.354(8) yes
C5 . H51 . 0.950 no
C6 . N4 . 1.352(8) yes
C6 . H61 . 0.950 no
C7 . N5 . 1.345(8) yes
C7 . N6 . 1.346(8) yes
C7 . H71 . 0.950 no
C8 . C9 . 1.357(8) yes
C8 . N6 . 1.352(8) yes
C8 . H81 . 0.950 no
C9 . N5 . 1.353(8) yes
C9 . H91 . 0.950 no
C10 . N7 . 1.344(8) yes
C10 . N8 . 1.345(8) yes
C10 . H101 . 0.950 no
C11 . C12 . 1.355(8) yes
C11 . N8 . 1.352(8) yes
C11 . H111 . 0.950 no
C12 . N7 . 1.353(8) yes
C12 . H121 . 0.950 no
C13 . N9 . 1.345(8) yes
C13 . N10 . 1.344(8) yes
C13 . H131 . 0.950 no
C14 . C15 . 1.357(8) yes
C14 . N10 . 1.352(8) yes
C14 . H141 . 0.950 no
C15 . N9 . 1.351(8) yes
C15 . H151 . 0.950 no
C16 . N11 . 1.345(8) yes
C16 . N12 . 1.346(8) yes
C16 . H161 . 0.950 no
C17 . C18 . 1.356(8) yes
C17 . N12 . 1.351(8) yes
C17 . H171 . 0.950 no
C18 . N11 . 1.351(8) yes
C18 . H181 . 0.950 no
C19 . N13 . 1.343(8) yes
C19 . N14 . 1.344(8) yes
C19 . H191 . 0.950 no
C20 . C21 . 1.357(8) yes
C20 . N13 . 1.353(8) yes
C20 . H201 . 0.950 no
C21 . N14 . 1.352(8) yes
C21 . H211 . 0.950 no
C22 . N15 . 1.344(8) yes
C22 . N16 . 1.345(8) yes
C22 . H221 . 0.950 no
C23 . C24 . 1.356(8) yes
C23 . N15 . 1.351(8) yes
C23 . H231 . 0.950 no
C24 . N16 . 1.351(8) yes
C24 . H241 . 0.950 no
C101 . N17 . 1.498(8) yes
C101 . H1011 . 0.960 no
C101 . H1012 . 0.960 no
C101 . H1013 . 0.960 no
C102 . N17 . 1.471(8) yes
C102 . H1021 . 0.960 no
C102 . H1022 . 0.960 no
C102 . H1023 . 0.960 no
C103 . N17 . 1.460(8) yes
C103 . O2 . 1.160(8) yes
C103 . H1031 . 0.980 no
C104 . N18 . 1.459(8) yes
C104 . O1 . 1.162(8) yes
C104 . H1041 . 0.980 no
C201 . N18 . 1.498(8) yes
C201 . H2011 . 0.960 no
C201 . H2012 . 0.960 no
C201 . H2013 . 0.960 no
C202 . N18 . 1.468(8) yes
C202 . H2021 . 0.960 no
C202 . H2022 . 0.960 no
C202 . H2023 . 0.960 no

loop_
_oxford_twin_element_scale_factors
0.799(15)
0.201(15)
